data_9011454
loop_
_publ_author_name
'Nishi, F.'
'Takeuchi, Y.'

_publ_section_title
;
 The rhombohedral structure of tricalcium silicate at 1200 C
 Sample: T = 1200 C
 Note: cannot reconcile reported structure with reported bond lengths
;
_journal_issue 1-4
_journal_name_full 'Zeitschrift fur Kristallographie'
_journal_page_first 197
_journal_page_last 212
_journal_paper_doi 10.1524/zkri.1984.168.1-4.197
_journal_volume 168
_journal_year 1984
_chemical_compound_source Synthetic
_chemical_formula_sum 'Ca3 O4.987 Si'
_chemical_name_mineral Hatrurite
_space_group_IT_number 160
_symmetry_space_group_name_Hall 'R 3 -2"'
_symmetry_space_group_name_H-M 'R 3 m :H'
_cell_angle_alpha 90
_cell_angle_beta 90
_cell_angle_gamma 120
_cell_length_a 7.135
_cell_length_b 7.135
_cell_length_c 25.586
_cell_formula_units_Z 9
_cell_volume 1128.031
_database_code_amcsd 0010872
_diffrn_ambient_temperature 1473.15
_exptl_crystal_density_diffrn 3.022
_cod_depositor_comments
;
 Adding _atom_site_type_symbol label and values.

 Antanas Vaitkus
 2013-03-29
;
_cod_original_sg_symbol_H-M 'R 3 m'
_cod_original_formula_sum 'Ca3 Si O4.987'
_cod_database_code 9011454

loop_
_space_group_symop_operation_xyz
x,y,z
2/3+x,1/3+y,1/3+z
1/3+x,2/3+y,2/3+z
x,x-y,z
2/3+x,1/3+x-y,1/3+z
1/3+x,2/3+x-y,2/3+z
-y,-x,z
2/3-y,1/3-x,1/3+z
1/3-y,2/3-x,2/3+z
-x+y,y,z
2/3-x+y,1/3+y,1/3+z
1/3-x+y,2/3+y,2/3+z
-y,x-y,z
2/3-y,1/3+x-y,1/3+z
1/3-y,2/3+x-y,2/3+z
-x+y,-x,z
2/3-x+y,1/3-x,1/3+z
1/3-x+y,2/3-x,2/3+z

loop_
_atom_site_aniso_label
_atom_site_aniso_U_11
_atom_site_aniso_U_22
_atom_site_aniso_U_33
_atom_site_aniso_U_12
_atom_site_aniso_U_13
_atom_site_aniso_U_23
Ca1 0.05822 0.05822 0.10944 0.03385 -0.00801 0.00801
Ca2 0.04720 0.04720 0.16582 0.01199 0.01121 -0.01121
Ca3 0.05358 0.05358 0.04975 0.03192 -0.00400 0.00400
Si1 0.01915 0.01915 0.03980 0.00967 0.00000 0.00000
Si2 0.03037 0.03037 0.12934 0.01528 0.00000 0.00000
Si3 0.01683 0.01683 0.06965 0.00851 0.00000 0.00000

loop_
_atom_site_label
_atom_site_type_symbol
_atom_site_fract_x
_atom_site_fract_y
_atom_site_fract_z
_atom_site_occupancy
_atom_site_U_iso_or_equiv
Ca1 Ca 0.48800 -0.48800 -0.00100 1.00000 0.07346
Ca2 Ca 0.82600 -0.82600 0.11100 1.00000 0.09246
Ca3 Ca 0.50900 -0.50900 0.22500 1.00000 0.05066
Si1 Si 0.00000 0.00000 0.00000 1.00000 0.03040
Si2 Si 0.00000 0.00000 0.21300 1.00000 0.06966
Si3 Si 0.00000 0.00000 0.78400 1.00000 0.03800
O1 O 0.00000 0.00000 0.38500 1.00000 0.03800
O2 O 0.00000 0.00000 0.50400 1.00000 0.16465
O3 O 0.00000 0.00000 0.62700 1.00000 0.01267
OU14 O 0.05700 -0.05700 0.05700 0.33333 0.45595
OU15 O -0.13000 0.13000 0.00700 0.33333 0.13932
OU16 O 0.22300 0.14800 -0.03200 0.33333 0.13932
OU24 O 0.01600 -0.01600 0.27600 0.10000 0.01267
OU25 O -0.12800 0.12800 0.19900 0.10000 0.01267
OU26 O 0.24100 0.13000 0.18800 0.10000 0.01267
OD21 O 0.03200 -0.03200 0.15200 0.23000 0.01267
OD22 O -0.13100 0.13100 0.21900 0.23000 0.01267
OD23 O 0.23400 0.13700 0.24100 0.23000 0.01267
OU34 O -0.03200 0.03200 0.84500 0.33333 0.06333
OU35 O 0.13100 -0.13100 0.77800 0.33333 0.27863
OU36 O 0.13700 0.23400 0.75600 0.33333 0.27863

loop_
_cod_related_entry_id
_cod_related_entry_database
_cod_related_entry_code
1 AMCSD 0010872
